data_1565686
loop_
_publ_author_name
'Zhao, Fang-Hua'
'Huang, Long-Wei'
'He, Yuan-Chun'
'Yan, Xiao-Qing'
'Li, Zhong-Lin'
'Jia, Xin-Meng'
'Feng, Rui'
'Li, Jia-Xing'
'You, Jin-Mao'

_publ_section_title
;
 Two entangled Cd(II) MOFs of sebacic acid and bis(2-methyl-imidazole)
 ligands for selective sensing of Fe3+
;
_journal_name_full 'Inorganica Chimica Acta'
_journal_page_first 119184
_journal_paper_doi 10.1016/j.ica.2019.119184
_journal_volume 499
_journal_year 2020
_chemical_formula_sum 'C26 H34 Cd N4 O4'
_chemical_formula_weight 578.97
_space_group_crystal_system triclinic
_space_group_IT_number 2
_space_group_name_Hall '-P 1'
_space_group_name_H-M_alt 'P -1'
_atom_sites_solution_hydrogens geom
_audit_creation_method SHELXL-2014/7
_cell_angle_alpha 110.794(3)
_cell_angle_beta 107.596(3)
_cell_angle_gamma 91.783(3)
_cell_formula_units_Z 2
_cell_length_a 11.1864(7)
_cell_length_b 11.5213(7)
_cell_length_c 11.5670(7)
_cell_measurement_reflns_used 7790
_cell_measurement_temperature 153(2)
_cell_measurement_theta_max 26.42
_cell_measurement_theta_min 2.50
_cell_volume 1312.34(15)
_computing_cell_refinement 'Bruker SMART'
_computing_data_collection 'Bruker SMART'
_computing_data_reduction 'Bruker SAINT'
_computing_molecular_graphics 'Bruker SHELXTL'
_computing_publication_material 'Bruker SHELXTL'
_computing_structure_refinement 'SHELXL-2014/7 (Sheldrick, 2014)'
_computing_structure_solution 'Bruker SHELXTL'
_diffrn_ambient_temperature 153(2)
_diffrn_measured_fraction_theta_full 0.997
_diffrn_measured_fraction_theta_max 0.995
_diffrn_measurement_device_type 'CCD area detector'
_diffrn_measurement_method 'phi and omega scans'
_diffrn_radiation_type MoK\a
_diffrn_radiation_wavelength 0.71073
_diffrn_reflns_av_R_equivalents 0.0643
_diffrn_reflns_av_unetI/netI 0.0520
_diffrn_reflns_Laue_measured_fraction_full 0.997
_diffrn_reflns_Laue_measured_fraction_max 0.995
_diffrn_reflns_limit_h_max 13
_diffrn_reflns_limit_h_min -13
_diffrn_reflns_limit_k_max 14
_diffrn_reflns_limit_k_min -14
_diffrn_reflns_limit_l_max 14
_diffrn_reflns_limit_l_min -14
_diffrn_reflns_number 23847
_diffrn_reflns_point_group_measured_fraction_full 0.997
_diffrn_reflns_point_group_measured_fraction_max 0.995
_diffrn_reflns_theta_full 25.242
_diffrn_reflns_theta_max 26.452
_diffrn_reflns_theta_min 2.501
_exptl_absorpt_coefficient_mu 0.870
_exptl_absorpt_correction_type none
_exptl_crystal_colour yellow
_exptl_crystal_density_diffrn 1.465
_exptl_crystal_description block
_exptl_crystal_F_000 596
_exptl_crystal_size_max 0.200
_exptl_crystal_size_mid 0.200
_exptl_crystal_size_min 0.200
_refine_diff_density_max 1.247
_refine_diff_density_min -0.558
_refine_diff_density_rms 0.094
_refine_ls_extinction_coef .
_refine_ls_extinction_method none
_refine_ls_goodness_of_fit_ref 1.024
_refine_ls_hydrogen_treatment constr
_refine_ls_matrix_type full
_refine_ls_number_parameters 318
_refine_ls_number_reflns 5394
_refine_ls_number_restraints 3
_refine_ls_restrained_S_all 1.024
_refine_ls_R_factor_all 0.0539
_refine_ls_R_factor_gt 0.0367
_refine_ls_shift/su_max 0.001
_refine_ls_shift/su_mean 0.000
_refine_ls_structure_factor_coef Fsqd
_refine_ls_weighting_details 'w=1/[\s^2^(Fo^2^)+(0.0307P)^2^+1.2016P] where P=(Fo^2^+2Fc^2^)/3'
_refine_ls_weighting_scheme calc
_refine_ls_wR_factor_gt 0.0719
_refine_ls_wR_factor_ref 0.0780
_reflns_Friedel_coverage 0.000
_reflns_Friedel_fraction_full .
_reflns_Friedel_fraction_max .
_reflns_number_gt 4463
_reflns_number_total 5394
_reflns_threshold_expression 'I > 2\s(I)'
_cod_data_source_file ICA-2020-499-119184.cif
_cod_data_source_block mo_0509_2_0m
_cod_original_cell_volume 1312.34(14)
_cod_database_code 1565686
_shelx_shelxl_version_number 2014/7
_shelx_space_group_comment
;
The symmetry employed for this shelxl refinement is uniquely defined
by the following loop, which should always be used as a source of
symmetry information in preference to the above space-group names.
They are only intended as comments.
;
_shelx_estimated_absorpt_t_min 0.845
_shelx_estimated_absorpt_t_max 0.845

loop_
_space_group_symop_operation_xyz
'x, y, z'
'-x, -y, -z'

loop_
_atom_site_label
_atom_site_type_symbol
_atom_site_fract_x
_atom_site_fract_y
_atom_site_fract_z
_atom_site_U_iso_or_equiv
_atom_site_adp_type
_atom_site_occupancy
_atom_site_site_symmetry_order
_atom_site_calc_flag
_atom_site_refinement_flags_posn
_atom_site_refinement_flags_adp
_atom_site_refinement_flags_occupancy
_atom_site_disorder_assembly
_atom_site_disorder_group
C1 C 0.4806(3) 0.4010(3) 0.6649(3) 0.0247(7) Uani 1 1 d . . . . .
C2 C 0.6162(3) 0.4680(4) 0.7156(4) 0.0364(9) Uani 1 1 d . . . . .
H2A H 0.6545 0.4333 0.6460 0.044 Uiso 1 1 calc R U . . .
H2B H 0.6139 0.5580 0.7312 0.044 Uiso 1 1 calc R U . . .
C3 C 0.7020(3) 0.4585(3) 0.8405(3) 0.0297(8) Uani 1 1 d . . . . .
H3A H 0.6870 0.3711 0.8347 0.036 Uiso 1 1 calc R U . . .
H3B H 0.6794 0.5141 0.9158 0.036 Uiso 1 1 calc R U . . .
C4 C 0.8419(3) 0.4945(3) 0.8656(3) 0.0278(7) Uani 1 1 d . . . . .
H4A H 0.8568 0.5822 0.8725 0.033 Uiso 1 1 calc R U . . .
H4B H 0.8638 0.4398 0.7894 0.033 Uiso 1 1 calc R U . . .
C5 C 0.9298(3) 0.4837(3) 0.9891(3) 0.0263(7) Uani 1 1 d . . . . .
H5A H 0.9133 0.3967 0.9837 0.032 Uiso 1 1 calc R U . . .
H5B H 0.9100 0.5405 1.0659 0.032 Uiso 1 1 calc R U . . .
C6 C 0.0207(4) 0.0108(4) 0.9460(4) 0.0422(10) Uani 1 1 d . . . . .
H6A H 0.1145 0.0294 0.9766 0.051 Uiso 1 1 calc R U . . .
H6B H -0.0065 -0.0675 0.8663 0.051 Uiso 1 1 calc R U . . .
C7 C -0.0337(4) 0.1164(4) 0.9113(4) 0.0415(9) Uani 1 1 d . . . . .
H7A H -0.0072 0.1943 0.9915 0.050 Uiso 1 1 calc R U . . .
H7B H -0.1275 0.0972 0.8803 0.050 Uiso 1 1 calc R U . . .
C8 C 0.0070(3) 0.1402(4) 0.8056(4) 0.0394(9) Uani 1 1 d . . . . .
H8A H -0.0192 0.0622 0.7255 0.047 Uiso 1 1 calc R U . . .
H8B H -0.0383 0.2059 0.7832 0.047 Uiso 1 1 calc R U . . .
C9 C 0.1478(3) 0.1809(4) 0.8456(3) 0.0350(8) Uani 1 1 d . . . . .
H9A H 0.1939 0.1131 0.8614 0.042 Uiso 1 1 calc R U . . .
H9B H 0.1761 0.2563 0.9283 0.042 Uiso 1 1 calc R U . . .
C10 C 0.1786(3) 0.2106(3) 0.7388(3) 0.0294(8) Uani 1 1 d . . . . .
C11 C 0.4133(5) 0.2099(4) 0.3126(5) 0.0634(13) Uani 1 1 d . U . . .
H11A H 0.3460 0.2070 0.2338 0.095 Uiso 1 1 calc R U . . .
H11B H 0.4950 0.2091 0.2975 0.095 Uiso 1 1 calc R U . . .
H11C H 0.4172 0.2869 0.3868 0.095 Uiso 1 1 calc R U . . .
C12 C 0.3856(4) 0.0986(3) 0.3424(3) 0.0345(8) Uani 1 1 d . U . . .
C13 C 0.3127(3) -0.0251(3) 0.4152(3) 0.0341(8) Uani 1 1 d . . . . .
H13 H 0.2678 -0.0562 0.4586 0.041 Uiso 1 1 calc R U . . .
C14 C 0.3824(4) -0.0881(3) 0.3502(3) 0.0389(9) Uani 1 1 d . U . . .
H14 H 0.3972 -0.1717 0.3379 0.047 Uiso 1 1 calc R U . . .
C15 C 0.5152(3) -0.0453(4) 0.2248(3) 0.0335(8) Uani 1 1 d . . . . .
H15A H 0.5789 -0.0900 0.2649 0.040 Uiso 1 1 calc R U . . .
H15B H 0.5612 0.0308 0.2272 0.040 Uiso 1 1 calc R U . . .
C16 C 0.4442(3) -0.1299(3) 0.0830(3) 0.0254(7) Uani 1 1 d . . . . .
C17 C 0.3601(3) -0.0842(4) 0.0014(3) 0.0390(9) Uani 1 1 d . . . . .
H17 H 0.3491 0.0015 0.0335 0.047 Uiso 1 1 calc R U . . .
C18 C 0.2915(3) -0.1617(4) -0.1266(3) 0.0409(10) Uani 1 1 d . . . . .
H18 H 0.2331 -0.1290 -0.1811 0.049 Uiso 1 1 calc R U . . .
C19 C 0.3069(3) -0.2857(3) -0.1759(3) 0.0271(7) Uani 1 1 d . . . . .
C20 C 0.3921(3) -0.3308(3) -0.0955(3) 0.0351(8) Uani 1 1 d . . . . .
H20 H 0.4046 -0.4160 -0.1283 0.042 Uiso 1 1 calc R U . . .
C21 C 0.4606(3) -0.2529(3) 0.0338(3) 0.0325(8) Uani 1 1 d . . . . .
H21 H 0.5192 -0.2855 0.0883 0.039 Uiso 1 1 calc R U . . .
C22 C -0.2321(3) 0.3725(4) 0.3158(3) 0.0407(10) Uani 1 1 d . . . . .
H22A H -0.2419 0.4603 0.3261 0.049 Uiso 1 1 calc R U . . .
H22B H -0.2676 0.3524 0.3764 0.049 Uiso 1 1 calc R U . . .
C23 C -0.0918(3) 0.2217(4) 0.4774(4) 0.0439(10) Uani 1 1 d . . . . .
H23A H -0.1468 0.1465 0.4062 0.066 Uiso 1 1 calc R U . . .
H23B H -0.1422 0.2724 0.5265 0.066 Uiso 1 1 calc R U . . .
H23C H -0.0244 0.1966 0.5364 0.066 Uiso 1 1 calc R U . . .
C24 C -0.0341(3) 0.2970(3) 0.4211(3) 0.0255(7) Uani 1 1 d . . . . .
C25 C 0.1005(3) 0.3868(3) 0.3673(3) 0.0279(7) Uani 1 1 d . . . . .
H25 H 0.1778 0.4130 0.3590 0.033 Uiso 1 1 calc R U . . .
C26 C -0.0123(3) 0.4188(3) 0.3173(3) 0.0317(8) Uani 1 1 d . . . . .
H26 H -0.0295 0.4705 0.2678 0.038 Uiso 1 1 calc R U . . .
Cd1 Cd 0.25181(2) 0.25269(2) 0.55492(2) 0.02060(8) Uani 1 1 d . . . . .
N1 N 0.3139(3) 0.0959(3) 0.4115(3) 0.0330(7) Uani 1 1 d . . . . .
N2 N 0.4316(3) -0.0078(3) 0.3016(3) 0.0324(6) Uani 1 1 d . U . . .
N3 N -0.0977(2) 0.3619(3) 0.3518(2) 0.0285(6) Uani 1 1 d . . . . .
N4 N 0.0874(2) 0.3104(2) 0.4325(2) 0.0229(6) Uani 1 1 d . . . . .
O1 O 0.3968(2) 0.4282(2) 0.5823(2) 0.0304(5) Uani 1 1 d . . . . .
O2 O 0.4579(2) 0.3160(2) 0.7024(2) 0.0307(5) Uani 1 1 d . . . . .
O3 O 0.1973(2) 0.1205(2) 0.6475(2) 0.0317(5) Uani 1 1 d . . . . .
O4 O 0.1819(2) 0.3198(2) 0.7417(2) 0.0369(6) Uani 1 1 d . . . . .

loop_
_atom_site_aniso_label
_atom_site_aniso_U_11
_atom_site_aniso_U_22
_atom_site_aniso_U_33
_atom_site_aniso_U_23
_atom_site_aniso_U_13
_atom_site_aniso_U_12
C1 0.0210(17) 0.0264(17) 0.0280(17) 0.0105(14) 0.0094(13) 0.0068(13)
C2 0.0210(18) 0.042(2) 0.052(2) 0.0308(19) 0.0056(16) 0.0010(16)
C3 0.0219(17) 0.0308(19) 0.0360(19) 0.0162(15) 0.0053(14) 0.0024(14)
C4 0.0203(17) 0.0307(19) 0.0314(18) 0.0135(15) 0.0056(14) 0.0025(14)
C5 0.0198(17) 0.0286(18) 0.0296(17) 0.0115(14) 0.0069(13) 0.0037(14)
C6 0.043(2) 0.050(2) 0.060(3) 0.037(2) 0.033(2) 0.0186(19)
C7 0.037(2) 0.055(3) 0.056(2) 0.038(2) 0.0280(19) 0.0163(19)
C8 0.034(2) 0.053(2) 0.047(2) 0.034(2) 0.0170(17) 0.0094(18)
C9 0.035(2) 0.043(2) 0.0337(19) 0.0214(17) 0.0139(16) 0.0053(17)
C10 0.0255(18) 0.037(2) 0.0294(18) 0.0157(16) 0.0118(14) 0.0023(15)
C11 0.093(4) 0.043(2) 0.074(3) 0.027(2) 0.049(3) 0.012(3)
C12 0.040(2) 0.0336(16) 0.0295(18) 0.0087(15) 0.0148(16) 0.0088(15)
C13 0.036(2) 0.032(2) 0.0319(18) 0.0153(16) 0.0050(16) -0.0037(16)
C14 0.049(2) 0.0240(19) 0.0329(19) 0.0090(14) 0.0007(17) 0.0074(16)
C15 0.0220(18) 0.046(2) 0.0233(17) 0.0029(16) 0.0070(14) 0.0060(16)
C16 0.0178(16) 0.0332(19) 0.0221(16) 0.0055(14) 0.0082(13) 0.0056(14)
C17 0.034(2) 0.034(2) 0.0334(19) 0.0015(16) 0.0017(16) 0.0169(16)
C18 0.032(2) 0.050(2) 0.0292(19) 0.0102(17) -0.0006(16) 0.0206(18)
C19 0.0162(16) 0.039(2) 0.0210(16) 0.0048(14) 0.0057(13) 0.0111(14)
C20 0.044(2) 0.0300(19) 0.0254(18) 0.0062(15) 0.0075(16) 0.0132(16)
C21 0.037(2) 0.036(2) 0.0234(17) 0.0141(15) 0.0044(15) 0.0124(16)
C22 0.0235(19) 0.055(2) 0.0236(18) -0.0030(17) 0.0017(15) 0.0160(17)
C23 0.026(2) 0.071(3) 0.040(2) 0.027(2) 0.0119(17) -0.0050(19)
C24 0.0182(16) 0.0370(19) 0.0178(15) 0.0075(14) 0.0046(12) 0.0041(14)
C25 0.0259(18) 0.0361(19) 0.0266(17) 0.0181(15) 0.0084(14) 0.0037(15)
C26 0.033(2) 0.034(2) 0.0264(17) 0.0152(15) 0.0025(15) 0.0073(16)
Cd1 0.01928(12) 0.02382(13) 0.02099(12) 0.01051(9) 0.00743(9) 0.00480(9)
N1 0.0352(17) 0.0353(17) 0.0270(15) 0.0103(13) 0.0099(13) 0.0103(13)
N2 0.0301(16) 0.0366(15) 0.0213(14) 0.0045(12) 0.0034(12) 0.0102(12)
N3 0.0200(14) 0.0379(17) 0.0197(13) 0.0044(12) 0.0030(11) 0.0099(12)
N4 0.0193(14) 0.0292(15) 0.0209(13) 0.0114(11) 0.0055(11) 0.0047(11)
O1 0.0189(12) 0.0353(13) 0.0390(13) 0.0208(11) 0.0042(10) 0.0068(10)
O2 0.0226(12) 0.0330(13) 0.0342(13) 0.0186(11) 0.0002(10) -0.0029(10)
O3 0.0347(14) 0.0322(13) 0.0334(13) 0.0152(11) 0.0154(11) 0.0048(11)
O4 0.0524(17) 0.0351(14) 0.0367(14) 0.0183(12) 0.0274(12) 0.0124(12)

loop_
_atom_type_symbol
_atom_type_description
_atom_type_scat_dispersion_real
_atom_type_scat_dispersion_imag
_atom_type_scat_source
C C 0.0033 0.0016 'International Tables Vol C Tables 4.2.6.8 and 6.1.1.4'
H H 0.0000 0.0000 'International Tables Vol C Tables 4.2.6.8 and 6.1.1.4'
Cd Cd -0.8075 1.2024 'International Tables Vol C Tables 4.2.6.8 and 6.1.1.4'
N N 0.0061 0.0033 'International Tables Vol C Tables 4.2.6.8 and 6.1.1.4'
O O 0.0106 0.0060 'International Tables Vol C Tables 4.2.6.8 and 6.1.1.4'

loop_
_geom_angle_atom_site_label_1
_geom_angle_atom_site_label_2
_geom_angle_atom_site_label_3
_geom_angle
_geom_angle_site_symmetry_1
_geom_angle_site_symmetry_3
O2 C1 O1 122.3(3) . .
O2 C1 C2 118.4(3) . .
O1 C1 C2 119.2(3) . .
O2 C1 Cd1 59.06(16) . .
O1 C1 Cd1 63.46(16) . .
C2 C1 Cd1 171.7(2) . .
C3 C2 C1 115.5(3) . .
C3 C2 H2A 108.4 . .
C1 C2 H2A 108.4 . .
C3 C2 H2B 108.4 . .
C1 C2 H2B 108.4 . .
H2A C2 H2B 107.5 . .
C2 C3 C4 113.0(3) . .
C2 C3 H3A 109.0 . .
C4 C3 H3A 109.0 . .
C2 C3 H3B 109.0 . .
C4 C3 H3B 109.0 . .
H3A C3 H3B 107.8 . .
C3 C4 C5 113.9(3) . .
C3 C4 H4A 108.8 . .
C5 C4 H4A 108.8 . .
C3 C4 H4B 108.8 . .
C5 C4 H4B 108.8 . .
H4A C4 H4B 107.7 . .
C4 C5 C5 113.3(3) . 2_767
C4 C5 H5A 108.9 . .
C5 C5 H5A 108.9 2_767 .
C4 C5 H5B 108.9 . .
C5 C5 H5B 108.9 2_767 .
H5A C5 H5B 107.7 . .
C7 C6 C6 113.0(4) . 2_557
C7 C6 H6A 109.0 . .
C6 C6 H6A 109.0 2_557 .
C7 C6 H6B 109.0 . .
C6 C6 H6B 109.0 2_557 .
H6A C6 H6B 107.8 . .
C6 C7 C8 113.9(3) . .
C6 C7 H7A 108.8 . .
C8 C7 H7A 108.8 . .
C6 C7 H7B 108.8 . .
C8 C7 H7B 108.8 . .
H7A C7 H7B 107.7 . .
C9 C8 C7 113.9(3) . .
C9 C8 H8A 108.8 . .
C7 C8 H8A 108.8 . .
C9 C8 H8B 108.8 . .
C7 C8 H8B 108.8 . .
H8A C8 H8B 107.7 . .
C8 C9 C10 110.4(3) . .
C8 C9 H9A 109.6 . .
C10 C9 H9A 109.6 . .
C8 C9 H9B 109.6 . .
C10 C9 H9B 109.6 . .
H9A C9 H9B 108.1 . .
O4 C10 O3 122.5(3) . .
O4 C10 C9 120.0(3) . .
O3 C10 C9 117.5(3) . .
O4 C10 Cd1 63.40(17) . .
O3 C10 Cd1 59.39(16) . .
C9 C10 Cd1 174.7(3) . .
C12 C11 H11A 109.5 . .
C12 C11 H11B 109.5 . .
H11A C11 H11B 109.5 . .
C12 C11 H11C 109.5 . .
H11A C11 H11C 109.5 . .
H11B C11 H11C 109.5 . .
N1 C12 N2 113.1(3) . .
N1 C12 C11 123.3(4) . .
N2 C12 C11 123.6(3) . .
C14 C13 N1 110.0(3) . .
C14 C13 H13 125.0 . .
N1 C13 H13 125.0 . .
C13 C14 N2 106.7(3) . .
C13 C14 H14 126.6 . .
N2 C14 H14 126.6 . .
N2 C15 C16 112.6(3) . .
N2 C15 H15A 109.1 . .
C16 C15 H15A 109.1 . .
N2 C15 H15B 109.1 . .
C16 C15 H15B 109.1 . .
H15A C15 H15B 107.8 . .
C21 C16 C17 118.6(3) . .
C21 C16 C15 121.1(3) . .
C17 C16 C15 120.3(3) . .
C16 C17 C18 120.7(3) . .
C16 C17 H17 119.6 . .
C18 C17 H17 119.6 . .
C19 C18 C17 120.8(3) . .
C19 C18 H18 119.6 . .
C17 C18 H18 119.6 . .
C20 C19 C18 118.6(3) . .
C20 C19 C22 119.8(3) . 2
C18 C19 C22 121.6(3) . 2
C19 C20 C21 120.6(3) . .
C19 C20 H20 119.7 . .
C21 C20 H20 119.7 . .
C16 C21 C20 120.7(3) . .
C16 C21 H21 119.7 . .
C20 C21 H21 119.7 . .
N3 C22 C19 112.6(3) . 2
N3 C22 H22A 109.1 . .
C19 C22 H22A 109.1 2 .
N3 C22 H22B 109.1 . .
C19 C22 H22B 109.1 2 .
H22A C22 H22B 107.8 . .
C24 C23 H23A 109.5 . .
C24 C23 H23B 109.5 . .
H23A C23 H23B 109.5 . .
C24 C23 H23C 109.5 . .
H23A C23 H23C 109.5 . .
H23B C23 H23C 109.5 . .
N4 C24 N3 110.3(3) . .
N4 C24 C23 124.7(3) . .
N3 C24 C23 125.0(3) . .
C26 C25 N4 109.8(3) . .
C26 C25 H25 125.1 . .
N4 C25 H25 125.1 . .
C25 C26 N3 106.3(3) . .
C25 C26 H26 126.8 . .
N3 C26 H26 126.8 . .
N4 Cd1 N1 105.89(10) . .
N4 Cd1 O3 114.82(9) . .
N1 Cd1 O3 92.07(10) . .
N4 Cd1 O2 145.46(9) . .
N1 Cd1 O2 91.21(10) . .
O3 Cd1 O2 93.77(8) . .
N4 Cd1 O4 93.22(9) . .
N1 Cd1 O4 147.54(10) . .
O3 Cd1 O4 55.77(8) . .
O2 Cd1 O4 87.13(9) . .
N4 Cd1 O1 92.03(8) . .
N1 Cd1 O1 99.05(10) . .
O3 Cd1 O1 146.89(8) . .
O2 Cd1 O1 55.16(7) . .
O4 Cd1 O1 106.36(8) . .
N4 Cd1 C10 107.00(10) . .
N1 Cd1 C10 119.95(11) . .
O3 Cd1 C10 28.19(9) . .
O2 Cd1 C10 88.87(9) . .
O4 Cd1 C10 27.67(9) . .
O1 Cd1 C10 128.03(9) . .
N4 Cd1 C1 119.38(10) . .
N1 Cd1 C1 94.44(10) . .
O3 Cd1 C1 120.87(9) . .
O2 Cd1 C1 27.52(8) . .
O4 Cd1 C1 98.72(9) . .
O1 Cd1 C1 27.70(8) . .
C10 Cd1 C1 110.51(10) . .
C12 N1 C13 104.7(3) . .
C12 N1 Cd1 131.3(3) . .
C13 N1 Cd1 121.2(2) . .
C12 N2 C14 105.5(3) . .
C12 N2 C15 131.8(3) . .
C14 N2 C15 122.7(3) . .
C24 N3 C26 107.6(3) . .
C24 N3 C22 128.6(3) . .
C26 N3 C22 123.8(3) . .
C24 N4 C25 106.0(3) . .
C24 N4 Cd1 129.9(2) . .
C25 N4 Cd1 123.4(2) . .
C1 O1 Cd1 88.84(19) . .
C1 O2 Cd1 93.42(18) . .
C10 O3 Cd1 92.4(2) . .
C10 O4 Cd1 88.94(19) . .

loop_
_geom_bond_atom_site_label_1
_geom_bond_atom_site_label_2
_geom_bond_distance
_geom_bond_site_symmetry_2
C1 O2 1.251(4) .
C1 O1 1.257(4) .
C1 C2 1.520(4) .
C1 Cd1 2.703(3) .
C2 C3 1.517(4) .
C2 H2A 0.9900 .
C2 H2B 0.9900 .
C3 C4 1.518(4) .
C3 H3A 0.9900 .
C3 H3B 0.9900 .
C4 C5 1.519(4) .
C4 H4A 0.9900 .
C4 H4B 0.9900 .
C5 C5 1.526(6) 2_767
C5 H5A 0.9900 .
C5 H5B 0.9900 .
C6 C7 1.503(5) .
C6 C6 1.548(7) 2_557
C6 H6A 0.9900 .
C6 H6B 0.9900 .
C7 C8 1.531(5) .
C7 H7A 0.9900 .
C7 H7B 0.9900 .
C8 C9 1.507(5) .
C8 H8A 0.9900 .
C8 H8B 0.9900 .
C9 C10 1.521(4) .
C9 H9A 0.9900 .
C9 H9B 0.9900 .
C10 O4 1.245(4) .
C10 O3 1.268(4) .
C10 Cd1 2.681(3) .
C11 C12 1.488(5) .
C11 H11A 0.9800 .
C11 H11B 0.9800 .
C11 H11C 0.9800 .
C12 N1 1.298(4) .
C12 N2 1.330(4) .
C13 C14 1.304(5) .
C13 N1 1.409(4) .
C13 H13 0.9500 .
C14 N2 1.414(5) .
C14 H14 0.9500 .
C15 N2 1.451(4) .
C15 C16 1.516(4) .
C15 H15A 0.9900 .
C15 H15B 0.9900 .
C16 C21 1.368(5) .
C16 C17 1.378(5) .
C17 C18 1.382(5) .
C17 H17 0.9500 .
C18 C19 1.375(5) .
C18 H18 0.9500 .
C19 C20 1.372(5) .
C19 C22 1.516(4) 2
C20 C21 1.393(4) .
C20 H20 0.9500 .
C21 H21 0.9500 .
C22 N3 1.455(4) .
C22 C19 1.516(4) 2
C22 H22A 0.9900 .
C22 H22B 0.9900 .
C23 C24 1.488(5) .
C23 H23A 0.9800 .
C23 H23B 0.9800 .
C23 H23C 0.9800 .
C24 N4 1.324(4) .
C24 N3 1.349(4) .
C25 C26 1.342(5) .
C25 N4 1.376(4) .
C25 H25 0.9500 .
C26 N3 1.371(4) .
C26 H26 0.9500 .
Cd1 N4 2.236(2) .
Cd1 N1 2.269(3) .
Cd1 O3 2.310(2) .
Cd1 O2 2.322(2) .
Cd1 O4 2.398(2) .
Cd1 O1 2.418(2) .

loop_
_geom_hbond_atom_site_label_D
_geom_hbond_atom_site_label_H
_geom_hbond_atom_site_label_A
_geom_hbond_distance_DH
_geom_hbond_distance_HA
_geom_hbond_distance_DA
_geom_hbond_angle_DHA
_geom_hbond_site_symmetry_A
C22 H22A O1 0.99 2.46 3.117(4) 123.3 2_566
C15 H15A O3 0.99 2.49 3.389(4) 151.1 2_656
C14 H14 O2 0.95 2.38 3.205(5) 144.5 2_656
C11 H11C O1 0.98 2.35 3.301(5) 162.6 .

loop_
_geom_torsion_atom_site_label_1
_geom_torsion_atom_site_label_2
_geom_torsion_atom_site_label_3
_geom_torsion_atom_site_label_4
_geom_torsion
_geom_torsion_site_symmetry_1
_geom_torsion_site_symmetry_2
_geom_torsion_site_symmetry_3
_geom_torsion_site_symmetry_4
O2 C1 C2 C3 -20.3(5) . . . .
O1 C1 C2 C3 163.2(3) . . . .
C1 C2 C3 C4 164.1(3) . . . .
C2 C3 C4 C5 -179.1(3) . . . .
C3 C4 C5 C5 178.2(3) . . . 2_767
C6 C6 C7 C8 179.5(4) 2_557 . . .
C6 C7 C8 C9 -63.2(5) . . . .
C7 C8 C9 C10 -176.3(3) . . . .
C8 C9 C10 O4 91.6(4) . . . .
C8 C9 C10 O3 -86.9(4) . . . .
N1 C13 C14 N2 0.0(4) . . . .
N2 C15 C16 C21 -113.1(4) . . . .
N2 C15 C16 C17 66.1(4) . . . .
C21 C16 C17 C18 1.5(6) . . . .
C15 C16 C17 C18 -177.7(3) . . . .
C16 C17 C18 C19 -0.9(6) . . . .
C17 C18 C19 C20 -0.2(6) . . . .
C17 C18 C19 C22 179.6(4) . . . 2
C18 C19 C20 C21 0.7(5) . . . .
C22 C19 C20 C21 -179.2(3) 2 . . .
C17 C16 C21 C20 -1.0(5) . . . .
C15 C16 C21 C20 178.1(3) . . . .
C19 C20 C21 C16 0.0(6) . . . .
N4 C25 C26 N3 0.2(4) . . . .
N2 C12 N1 C13 -0.4(4) . . . .
C11 C12 N1 C13 179.8(4) . . . .
N2 C12 N1 Cd1 160.5(2) . . . .
C11 C12 N1 Cd1 -19.4(6) . . . .
C14 C13 N1 C12 0.2(4) . . . .
C14 C13 N1 Cd1 -163.0(2) . . . .
N1 C12 N2 C14 0.4(4) . . . .
C11 C12 N2 C14 -179.8(4) . . . .
N1 C12 N2 C15 -179.2(3) . . . .
C11 C12 N2 C15 0.6(6) . . . .
C13 C14 N2 C12 -0.2(4) . . . .
C13 C14 N2 C15 179.4(3) . . . .
C16 C15 N2 C12 -102.2(4) . . . .
C16 C15 N2 C14 78.2(4) . . . .
N4 C24 N3 C26 0.2(4) . . . .
C23 C24 N3 C26 179.9(3) . . . .
N4 C24 N3 C22 179.6(3) . . . .
C23 C24 N3 C22 -0.7(5) . . . .
C25 C26 N3 C24 -0.2(4) . . . .
C25 C26 N3 C22 -179.7(3) . . . .
C19 C22 N3 C24 -99.6(4) 2 . . .
C19 C22 N3 C26 79.7(4) 2 . . .
N3 C24 N4 C25 -0.1(3) . . . .
C23 C24 N4 C25 -179.8(3) . . . .
N3 C24 N4 Cd1 170.8(2) . . . .
C23 C24 N4 Cd1 -8.9(5) . . . .
C26 C25 N4 C24 0.0(4) . . . .
C26 C25 N4 Cd1 -171.7(2) . . . .
O2 C1 O1 Cd1 -5.2(3) . . . .
C2 C1 O1 Cd1 171.1(3) . . . .
O1 C1 O2 Cd1 5.4(3) . . . .
C2 C1 O2 Cd1 -170.9(3) . . . .
O4 C10 O3 Cd1 6.5(3) . . . .
C9 C10 O3 Cd1 -175.1(3) . . . .
O3 C10 O4 Cd1 -6.2(3) . . . .
C9 C10 O4 Cd1 175.4(3) . . . .
